data_4069733
loop_
_publ_author_name
'Mitton, Samuel J.'
'McDonald, Robert'
'Turculet, Laura'

_publ_section_title
;
 Synthesis and Characterization of Neutral and Cationic Platinum(II)
 Complexes Featuring Pincer-like Bis(phosphino)silyl Ligands: Si&#x2212;H
 and Si&#x2212;Cl Bond Activation Chemistry
;
_journal_issue 17
_journal_name_full Organometallics
_journal_page_first 5122
_journal_paper_doi 10.1021/om9003863
_journal_volume 28
_journal_year 2009
_chemical_formula_moiety 'C37 H31 Cl P2 Pt Si'
_chemical_formula_sum 'C37 H31 Cl P2 Pt Si'
_chemical_formula_weight 796.19
_chemical_name_systematic
; 
 ? 
;
_space_group_IT_number 14
_symmetry_cell_setting monoclinic
_symmetry_space_group_name_Hall '-P 2ybc'
_symmetry_space_group_name_H-M 'P 1 21/c 1'
_atom_sites_solution_hydrogens geom
_atom_sites_solution_primary direct
_atom_sites_solution_secondary difmap
_audit_creation_method SHELXL-97
_cell_angle_alpha 90.00
_cell_angle_beta 97.9035(15)
_cell_angle_gamma 90.00
_cell_formula_units_Z 4
_cell_length_a 9.9109(10)
_cell_length_b 13.6560(15)
_cell_length_c 23.845(3)
_cell_measurement_reflns_used 5254
_cell_measurement_temperature 173(2)
_cell_measurement_theta_max 22.61
_cell_measurement_theta_min 2.28
_cell_volume 3196.6(6)
_computing_cell_refinement 'Bruker SAINT'
_computing_data_collection 'Bruker SMART'
_computing_data_reduction 'Bruker SAINT'
_computing_molecular_graphics 'Bruker SHELXTL'
_computing_publication_material 'Bruker SHELXTL'
_computing_structure_refinement 'SHELXL-97 (Sheldrick, 2008)'
_computing_structure_solution 'DIRDIF-2008 (Beurskens et al., 2008)'
_diffrn_ambient_temperature 173(2)
_diffrn_measured_fraction_theta_full 0.996
_diffrn_measured_fraction_theta_max 0.996
_diffrn_measurement_device_type 'Bruker SMART 1000 CCD'
_diffrn_measurement_method '\w scans'
_diffrn_radiation_monochromator graphite
_diffrn_radiation_source 'fine-focus sealed tube'
_diffrn_radiation_type MoK\a
_diffrn_radiation_wavelength 0.71073
_diffrn_reflns_av_R_equivalents 0.0727
_diffrn_reflns_av_sigmaI/netI 0.0574
_diffrn_reflns_limit_h_max 12
_diffrn_reflns_limit_h_min -12
_diffrn_reflns_limit_k_max 17
_diffrn_reflns_limit_k_min -17
_diffrn_reflns_limit_l_max 29
_diffrn_reflns_limit_l_min -29
_diffrn_reflns_number 24954
_diffrn_reflns_theta_full 26.41
_diffrn_reflns_theta_max 26.41
_diffrn_reflns_theta_min 1.72
_exptl_absorpt_coefficient_mu 4.636
_exptl_absorpt_correction_T_max 0.6831
_exptl_absorpt_correction_T_min 0.5115
_exptl_absorpt_correction_type integration
_exptl_absorpt_process_details 'SADABS (Sheldrick, 2008)'
_exptl_crystal_colour colorless
_exptl_crystal_density_diffrn 1.654
_exptl_crystal_density_method 'not measured'
_exptl_crystal_description prism
_exptl_crystal_F_000 1568
_exptl_crystal_size_max 0.17
_exptl_crystal_size_mid 0.12
_exptl_crystal_size_min 0.09
_refine_diff_density_max 1.535
_refine_diff_density_min -0.862
_refine_diff_density_rms 0.255
_refine_ls_extinction_method none
_refine_ls_goodness_of_fit_ref 1.082
_refine_ls_hydrogen_treatment constr
_refine_ls_matrix_type full
_refine_ls_number_parameters 379
_refine_ls_number_reflns 6528
_refine_ls_number_restraints 0
_refine_ls_restrained_S_all 1.082
_refine_ls_R_factor_all 0.0643
_refine_ls_R_factor_gt 0.0344
_refine_ls_shift/su_max 0.000
_refine_ls_shift/su_mean 0.000
_refine_ls_structure_factor_coef Fsqd
_refine_ls_weighting_details 'calc w=1/[\s^2^(Fo^2^)+(0.0511P)^2^+0.0000P] where P=(Fo^2^+2Fc^2^)/3'
_refine_ls_weighting_scheme calc
_refine_ls_wR_factor_gt 0.0758
_refine_ls_wR_factor_ref 0.1010
_reflns_number_gt 4728
_reflns_number_total 6528
_reflns_threshold_expression I>2\s(I)
_cod_data_source_file om9003863_si_001.cif
_cod_data_source_block dal0948
_cod_depositor_comments
;
The following automatic conversions were performed:

'_symmetry_cell_setting' value 'Monoclinic' changed to 'monoclinic'
according to /home/saulius/struct/CIF-dictionaries/cif_core.dic
dictionary named 'cif_core.dic' version 2.4.2 from 2011-04-26.

Automatic conversion script
Id: cif_fix_values 1715 2011-07-08 13:25:40Z adriana 
;
_cod_original_cell_volume 3196.7(6)
_cod_original_sg_symbol_H-M 'P 21/c'
_cod_database_code 4069733

loop_
_symmetry_equiv_pos_as_xyz
'x, y, z'
'-x, y+1/2, -z+1/2'
'-x, -y, -z'
'x, -y-1/2, z-1/2'

loop_
_atom_site_label
_atom_site_type_symbol
_atom_site_fract_x
_atom_site_fract_y
_atom_site_fract_z
_atom_site_U_iso_or_equiv
_atom_site_adp_type
_atom_site_occupancy
_atom_site_symmetry_multiplicity
_atom_site_calc_flag
_atom_site_refinement_flags
Pt Pt 0.19440(2) 0.230407(18) 0.423129(10) 0.02320(9) Uani 1 1 d .
Cl Cl 0.43876(16) 0.25536(12) 0.42597(7) 0.0364(4) Uani 1 1 d .
P1 P 0.19014(16) 0.23230(12) 0.51768(7) 0.0243(3) Uani 1 1 d .
P2 P 0.13308(16) 0.27935(12) 0.33264(7) 0.0254(4) Uani 1 1 d .
Si Si -0.02524(17) 0.17759(13) 0.41672(7) 0.0260(4) Uani 1 1 d .
C1 C -0.0448(7) 0.0448(5) 0.3991(3) 0.0398(17) Uani 1 1 d .
H1A H -0.0142 0.0324 0.3624 0.048 Uiso 1 1 calc R
H1B H -0.1408 0.0261 0.3973 0.048 Uiso 1 1 calc R
H1C H 0.0103 0.0061 0.4284 0.048 Uiso 1 1 calc R
C11 C -0.0841(6) 0.1942(5) 0.4886(3) 0.0277(14) Uani 1 1 d .
C12 C 0.0186(6) 0.2108(4) 0.5347(3) 0.0256(14) Uani 1 1 d .
C13 C -0.0137(7) 0.2135(5) 0.5900(3) 0.0327(16) Uani 1 1 d .
H13 H 0.0560 0.2249 0.6209 0.039 Uiso 1 1 calc R
C14 C -0.1456(8) 0.1998(5) 0.5998(3) 0.0396(17) Uani 1 1 d .
H14 H -0.1663 0.1999 0.6375 0.047 Uiso 1 1 calc R
C15 C -0.2476(7) 0.1861(5) 0.5557(3) 0.0397(17) Uani 1 1 d .
H15 H -0.3389 0.1781 0.5629 0.048 Uiso 1 1 calc R
C16 C -0.2185(7) 0.1836(5) 0.5002(3) 0.0352(16) Uani 1 1 d .
H16 H -0.2903 0.1746 0.4699 0.042 Uiso 1 1 calc R
C21 C -0.1286(6) 0.2463(4) 0.3556(3) 0.0272(15) Uani 1 1 d .
C22 C -0.0524(6) 0.2913(4) 0.3175(3) 0.0292(15) Uani 1 1 d .
C23 C -0.1158(7) 0.3420(5) 0.2707(3) 0.0358(16) Uani 1 1 d .
H23 H -0.0629 0.3716 0.2449 0.043 Uiso 1 1 calc R
C24 C -0.2547(7) 0.3490(5) 0.2618(3) 0.0413(18) Uani 1 1 d .
H24 H -0.2982 0.3839 0.2299 0.050 Uiso 1 1 calc R
C25 C -0.3312(7) 0.3066(6) 0.2983(3) 0.0407(17) Uani 1 1 d .
H25 H -0.4275 0.3133 0.2921 0.049 Uiso 1 1 calc R
C26 C -0.2700(7) 0.2542(5) 0.3440(3) 0.0354(17) Uani 1 1 d .
H26 H -0.3250 0.2227 0.3682 0.042 Uiso 1 1 calc R
C31 C 0.3065(6) 0.1545(5) 0.5643(2) 0.0282(15) Uani 1 1 d .
C32 C 0.3546(7) 0.0706(5) 0.5427(3) 0.0364(16) Uani 1 1 d .
H32 H 0.3287 0.0547 0.5039 0.044 Uiso 1 1 calc R
C33 C 0.4415(7) 0.0082(5) 0.5772(3) 0.0438(19) Uani 1 1 d .
H33 H 0.4751 -0.0498 0.5621 0.053 Uiso 1 1 calc R
C34 C 0.4776(8) 0.0316(6) 0.6329(3) 0.049(2) Uani 1 1 d .
H34 H 0.5353 -0.0113 0.6567 0.059 Uiso 1 1 calc R
C35 C 0.4321(8) 0.1155(6) 0.6549(3) 0.047(2) Uani 1 1 d .
H35 H 0.4589 0.1313 0.6936 0.056 Uiso 1 1 calc R
C36 C 0.3474(7) 0.1771(5) 0.6209(3) 0.0390(17) Uani 1 1 d .
H36 H 0.3163 0.2358 0.6362 0.047 Uiso 1 1 calc R
C41 C 0.2307(7) 0.3584(5) 0.5400(3) 0.0292(15) Uani 1 1 d .
C42 C 0.3653(7) 0.3900(5) 0.5443(3) 0.0365(16) Uani 1 1 d .
H42 H 0.4354 0.3442 0.5403 0.044 Uiso 1 1 calc R
C43 C 0.3976(8) 0.4874(5) 0.5544(3) 0.0432(19) Uani 1 1 d .
H43 H 0.4898 0.5082 0.5579 0.052 Uiso 1 1 calc R
C44 C 0.2969(8) 0.5534(5) 0.5595(3) 0.0429(19) Uani 1 1 d .
H44 H 0.3193 0.6205 0.5657 0.051 Uiso 1 1 calc R
C45 C 0.1628(9) 0.5240(5) 0.5557(3) 0.0454(19) Uani 1 1 d .
H45 H 0.0933 0.5703 0.5599 0.054 Uiso 1 1 calc R
C46 C 0.1303(7) 0.4259(5) 0.5457(3) 0.0349(16) Uani 1 1 d .
H46 H 0.0380 0.4053 0.5427 0.042 Uiso 1 1 calc R
C51 C 0.1962(6) 0.4023(5) 0.3218(3) 0.0323(15) Uani 1 1 d .
C52 C 0.2185(7) 0.4654(5) 0.3676(3) 0.0405(17) Uani 1 1 d .
H52 H 0.2060 0.4423 0.4041 0.049 Uiso 1 1 calc R
C53 C 0.2581(8) 0.5603(5) 0.3613(4) 0.053(2) Uani 1 1 d .
H53 H 0.2712 0.6029 0.3930 0.063 Uiso 1 1 calc R
C54 C 0.2788(8) 0.5939(6) 0.3086(4) 0.056(2) Uani 1 1 d .
H54 H 0.3069 0.6595 0.3041 0.067 Uiso 1 1 calc R
C55 C 0.2588(8) 0.5321(6) 0.2628(4) 0.053(2) Uani 1 1 d .
H55 H 0.2728 0.5553 0.2265 0.064 Uiso 1 1 calc R
C56 C 0.2187(7) 0.4372(5) 0.2691(3) 0.0406(18) Uani 1 1 d .
H56 H 0.2062 0.3949 0.2372 0.049 Uiso 1 1 calc R
C61 C 0.1852(7) 0.2048(5) 0.2759(3) 0.0293(15) Uani 1 1 d .
C62 C 0.3214(7) 0.1866(6) 0.2763(3) 0.0393(16) Uani 1 1 d .
H62 H 0.3855 0.2143 0.3053 0.047 Uiso 1 1 calc R
C63 C 0.3667(8) 0.1293(6) 0.2357(3) 0.0455(19) Uani 1 1 d .
H63 H 0.4617 0.1203 0.2355 0.055 Uiso 1 1 calc R
C64 C 0.2755(9) 0.0849(6) 0.1953(3) 0.046(2) Uani 1 1 d .
H64 H 0.3070 0.0448 0.1672 0.056 Uiso 1 1 calc R
C65 C 0.1390(8) 0.0984(5) 0.1955(3) 0.0460(19) Uani 1 1 d .
H65 H 0.0755 0.0659 0.1683 0.055 Uiso 1 1 calc R
C66 C 0.0929(7) 0.1592(5) 0.2350(3) 0.0404(17) Uani 1 1 d .
H66 H -0.0020 0.1698 0.2343 0.048 Uiso 1 1 calc R

loop_
_atom_site_aniso_label
_atom_site_aniso_U_11
_atom_site_aniso_U_22
_atom_site_aniso_U_33
_atom_site_aniso_U_23
_atom_site_aniso_U_13
_atom_site_aniso_U_12
Pt 0.01950(13) 0.02654(14) 0.02352(13) 0.00073(11) 0.00279(9) -0.00029(11)
Cl 0.0194(8) 0.0490(11) 0.0411(10) -0.0005(7) 0.0051(7) -0.0007(7)
P1 0.0236(8) 0.0264(8) 0.0226(8) 0.0001(7) 0.0021(6) -0.0012(7)
P2 0.0219(8) 0.0308(10) 0.0234(8) 0.0014(7) 0.0030(6) 0.0000(7)
Si 0.0221(9) 0.0291(10) 0.0275(9) -0.0020(7) 0.0054(7) -0.0037(7)
C1 0.037(4) 0.033(4) 0.048(4) -0.003(3) 0.004(3) -0.004(3)
C11 0.026(3) 0.023(3) 0.035(4) 0.001(3) 0.008(3) -0.005(3)
C12 0.026(3) 0.020(4) 0.031(3) 0.000(2) 0.004(3) -0.002(2)
C13 0.040(4) 0.034(4) 0.024(3) 0.002(3) 0.005(3) 0.002(3)
C14 0.047(5) 0.039(4) 0.037(4) -0.003(3) 0.022(4) 0.004(3)
C15 0.025(4) 0.041(4) 0.057(5) -0.004(4) 0.021(4) -0.003(3)
C16 0.032(4) 0.036(4) 0.038(4) 0.001(3) 0.007(3) -0.006(3)
C21 0.023(3) 0.033(4) 0.025(3) -0.007(3) 0.002(3) -0.003(3)
C22 0.026(3) 0.031(4) 0.029(3) -0.005(3) 0.000(3) 0.002(3)
C23 0.034(4) 0.036(4) 0.035(4) 0.002(3) -0.001(3) 0.000(3)
C24 0.032(4) 0.046(5) 0.042(4) 0.000(3) -0.012(3) 0.008(3)
C25 0.019(4) 0.054(5) 0.048(4) -0.004(4) -0.003(3) 0.005(3)
C26 0.026(4) 0.046(5) 0.035(4) -0.009(3) 0.007(3) -0.005(3)
C31 0.027(4) 0.032(4) 0.025(4) 0.004(3) 0.001(3) -0.004(3)
C32 0.038(4) 0.037(4) 0.033(4) 0.001(3) 0.001(3) -0.003(3)
C33 0.038(4) 0.030(4) 0.064(5) 0.014(4) 0.013(4) 0.000(3)
C34 0.039(5) 0.059(5) 0.045(5) 0.027(4) -0.009(4) 0.004(4)
C35 0.043(5) 0.066(6) 0.028(4) -0.002(4) -0.006(3) 0.012(4)
C36 0.038(4) 0.045(5) 0.034(4) 0.001(3) 0.004(3) 0.003(3)
C41 0.036(4) 0.027(4) 0.025(3) 0.000(3) 0.003(3) -0.004(3)
C42 0.036(4) 0.031(4) 0.044(4) -0.009(3) 0.009(3) -0.007(3)
C43 0.049(5) 0.044(5) 0.039(4) -0.004(3) 0.016(4) -0.017(4)
C44 0.058(5) 0.027(4) 0.043(4) 0.005(3) 0.004(4) -0.007(4)
C45 0.063(6) 0.027(4) 0.044(4) -0.002(3) 0.002(4) 0.010(4)
C46 0.036(4) 0.033(4) 0.034(4) 0.002(3) -0.001(3) 0.002(3)
C51 0.022(3) 0.036(4) 0.038(4) 0.011(3) 0.001(3) -0.002(3)
C52 0.044(5) 0.031(4) 0.045(4) 0.005(3) 0.001(4) 0.003(3)
C53 0.052(5) 0.029(4) 0.072(6) -0.001(4) -0.006(4) 0.000(4)
C54 0.040(5) 0.029(4) 0.098(7) 0.019(5) 0.006(5) 0.000(3)
C55 0.051(5) 0.047(5) 0.064(6) 0.024(4) 0.016(4) -0.003(4)
C56 0.045(5) 0.043(4) 0.034(4) 0.011(3) 0.005(3) -0.002(3)
C61 0.034(4) 0.034(4) 0.022(3) 0.002(3) 0.010(3) -0.002(3)
C62 0.032(4) 0.054(5) 0.032(4) 0.001(3) 0.003(3) -0.002(3)
C63 0.045(5) 0.057(5) 0.037(4) 0.007(4) 0.014(4) 0.016(4)
C64 0.067(6) 0.046(5) 0.031(4) 0.001(3) 0.023(4) 0.005(4)
C65 0.060(5) 0.046(5) 0.032(4) -0.003(3) 0.005(4) -0.001(4)
C66 0.034(4) 0.048(5) 0.040(4) -0.004(3) 0.008(3) -0.007(3)

loop_
_atom_type_symbol
_atom_type_description
_atom_type_scat_dispersion_real
_atom_type_scat_dispersion_imag
_atom_type_scat_source
C C 0.0033 0.0016 'International Tables Vol C Tables 4.2.6.8 and 6.1.1.4'
H H 0.0000 0.0000 'International Tables Vol C Tables 4.2.6.8 and 6.1.1.4'
Si Si 0.0817 0.0704 'International Tables Vol C Tables 4.2.6.8 and 6.1.1.4'
P P 0.1023 0.0942 'International Tables Vol C Tables 4.2.6.8 and 6.1.1.4'
Cl Cl 0.1484 0.1585 'International Tables Vol C Tables 4.2.6.8 and 6.1.1.4'
Pt Pt -1.7033 8.3905 'International Tables Vol C Tables 4.2.6.8 and 6.1.1.4'

loop_
_geom_angle_atom_site_label_1
_geom_angle_atom_site_label_2
_geom_angle_atom_site_label_3
_geom_angle
P2 Pt P1 155.36(6)
P2 Pt Si 84.29(6)
P1 Pt Si 85.52(6)
P2 Pt Cl 96.94(6)
P1 Pt Cl 97.20(6)
Si Pt Cl 169.32(6)
C12 P1 C31 107.5(3)
C12 P1 C41 105.1(3)
C31 P1 C41 105.9(3)
C12 P1 Pt 111.5(2)
C31 P1 Pt 120.2(2)
C41 P1 Pt 105.5(2)
C51 P2 C61 105.7(3)
C51 P2 C22 104.2(3)
C61 P2 C22 106.4(3)
C51 P2 Pt 110.8(2)
C61 P2 Pt 118.4(2)
C22 P2 Pt 110.2(2)
C1 Si C11 106.5(3)
C1 Si C21 106.1(3)
C11 Si C21 115.6(3)
C1 Si Pt 113.1(2)
C11 Si Pt 108.1(2)
C21 Si Pt 107.6(2)
C16 C11 C12 117.8(6)
C16 C11 Si 125.6(5)
C12 C11 Si 116.4(5)
C13 C12 C11 120.3(6)
C13 C12 P1 123.1(5)
C11 C12 P1 116.5(5)
C14 C13 C12 120.2(6)
C15 C14 C13 120.6(6)
C14 C15 C16 120.4(6)
C15 C16 C11 120.6(6)
C26 C21 C22 117.0(6)
C26 C21 Si 127.5(5)
C22 C21 Si 115.5(5)
C23 C22 C21 121.1(6)
C23 C22 P2 122.2(5)
C21 C22 P2 116.7(5)
C24 C23 C22 119.5(7)
C25 C24 C23 120.7(7)
C24 C25 C26 120.4(6)
C25 C26 C21 121.3(6)
C32 C31 C36 118.8(6)
C32 C31 P1 118.7(5)
C36 C31 P1 122.5(5)
C31 C32 C33 120.4(7)
C34 C33 C32 119.3(7)
C35 C34 C33 120.9(7)
C34 C35 C36 119.8(7)
C35 C36 C31 120.8(7)
C46 C41 C42 118.9(6)
C46 C41 P1 121.7(5)
C42 C41 P1 118.9(5)
C43 C42 C41 120.5(7)
C44 C43 C42 119.8(7)
C43 C44 C45 120.8(7)
C44 C45 C46 119.3(7)
C41 C46 C45 120.6(7)
C52 C51 C56 118.1(6)
C52 C51 P2 118.8(5)
C56 C51 P2 123.1(6)
C53 C52 C51 121.2(7)
C52 C53 C54 119.8(8)
C55 C54 C53 119.9(7)
C56 C55 C54 120.3(8)
C55 C56 C51 120.7(7)
C62 C61 C66 118.3(6)
C62 C61 P2 118.4(5)
C66 C61 P2 123.0(5)
C63 C62 C61 121.2(7)
C62 C63 C64 120.2(7)
C65 C64 C63 119.7(7)
C64 C65 C66 120.3(7)
C65 C66 C61 120.1(7)

loop_
_geom_bond_atom_site_label_1
_geom_bond_atom_site_label_2
_geom_bond_distance
Pt P2 2.2608(16)
Pt P1 2.2609(16)
Pt Si 2.2783(17)
Pt Cl 2.4374(16)
P1 C12 1.825(6)
P1 C31 1.828(6)
P1 C41 1.831(6)
P2 C51 1.823(7)
P2 C61 1.823(6)
P2 C22 1.831(7)
Si C1 1.866(7)
Si C11 1.899(6)
Si C21 1.909(7)
C11 C16 1.405(8)
C11 C12 1.410(9)
C12 C13 1.399(9)
C13 C14 1.372(9)
C14 C15 1.368(10)
C15 C16 1.393(9)
C21 C26 1.394(9)
C21 C22 1.400(9)
C22 C23 1.389(9)
C23 C24 1.368(9)
C24 C25 1.358(10)
C25 C26 1.374(10)
C31 C32 1.370(9)
C31 C36 1.388(9)
C32 C33 1.396(9)
C33 C34 1.366(10)
C34 C35 1.362(10)
C35 C36 1.372(9)
C41 C46 1.376(9)
C41 C42 1.392(9)
C42 C43 1.382(9)
C43 C44 1.363(10)
C44 C45 1.380(10)
C45 C46 1.391(9)
C51 C52 1.385(10)
C51 C56 1.389(9)
C52 C53 1.369(10)
C53 C54 1.378(11)
C54 C55 1.374(11)
C55 C56 1.369(10)
C61 C62 1.372(9)
C61 C66 1.390(9)
C62 C63 1.367(9)
C63 C64 1.369(10)
C64 C65 1.366(10)
C65 C66 1.380(9)

loop_
_geom_torsion_atom_site_label_1
_geom_torsion_atom_site_label_2
_geom_torsion_atom_site_label_3
_geom_torsion_atom_site_label_4
_geom_torsion
P2 Pt P1 C12 57.4(3)
Si Pt P1 C12 -8.4(2)
Cl Pt P1 C12 -178.0(2)
P2 Pt P1 C31 -175.6(3)
Si Pt P1 C31 118.7(2)
Cl Pt P1 C31 -51.0(2)
P2 Pt P1 C41 -56.1(3)
Si Pt P1 C41 -121.9(2)
Cl Pt P1 C41 68.5(2)
P1 Pt P2 C51 69.3(3)
Si Pt P2 C51 135.3(2)
Cl Pt P2 C51 -55.4(2)
P1 Pt P2 C61 -168.3(3)
Si Pt P2 C61 -102.3(2)
Cl Pt P2 C61 67.0(2)
P1 Pt P2 C22 -45.5(3)
Si Pt P2 C22 20.5(2)
Cl Pt P2 C22 -170.1(2)
P2 Pt Si C1 96.6(3)
P1 Pt Si C1 -105.9(3)
Cl Pt Si C1 -0.6(4)
P2 Pt Si C11 -145.8(2)
P1 Pt Si C11 11.8(2)
Cl Pt Si C11 117.0(4)
P2 Pt Si C21 -20.3(2)
P1 Pt Si C21 137.3(2)
Cl Pt Si C21 -117.5(4)
C1 Si C11 C16 -67.9(7)
C21 Si C11 C16 49.7(7)
Pt Si C11 C16 170.3(5)
C1 Si C11 C12 106.7(5)
C21 Si C11 C12 -135.7(5)
Pt Si C11 C12 -15.0(5)
C16 C11 C12 C13 1.8(9)
Si C11 C12 C13 -173.2(5)
C16 C11 C12 P1 -176.1(5)
Si C11 C12 P1 8.9(6)
C31 P1 C12 C13 49.9(6)
C41 P1 C12 C13 -62.6(6)
Pt P1 C12 C13 -176.4(4)
C31 P1 C12 C11 -132.3(5)
C41 P1 C12 C11 115.2(5)
Pt P1 C12 C11 1.4(5)
C11 C12 C13 C14 0.1(9)
P1 C12 C13 C14 177.9(5)
C12 C13 C14 C15 -1.8(10)
C13 C14 C15 C16 1.4(11)
C14 C15 C16 C11 0.6(11)
C12 C11 C16 C15 -2.2(10)
Si C11 C16 C15 172.4(5)
C1 Si C21 C26 74.1(6)
C11 Si C21 C26 -43.7(6)
Pt Si C21 C26 -164.6(5)
C1 Si C21 C22 -104.0(5)
C11 Si C21 C22 138.2(5)
Pt Si C21 C22 17.3(5)
C26 C21 C22 C23 0.5(9)
Si C21 C22 C23 178.8(5)
C26 C21 C22 P2 -179.3(5)
Si C21 C22 P2 -1.0(6)
C51 P2 C22 C23 45.2(6)
C61 P2 C22 C23 -66.3(6)
Pt P2 C22 C23 164.1(5)
C51 P2 C22 C21 -135.0(5)
C61 P2 C22 C21 113.5(5)
Pt P2 C22 C21 -16.1(5)
C21 C22 C23 C24 0.7(10)
P2 C22 C23 C24 -179.6(5)
C22 C23 C24 C25 -0.2(11)
C23 C24 C25 C26 -1.4(11)
C24 C25 C26 C21 2.6(11)
C22 C21 C26 C25 -2.1(10)
Si C21 C26 C25 179.8(5)
C12 P1 C31 C32 103.0(6)
C41 P1 C31 C32 -145.0(5)
Pt P1 C31 C32 -25.8(6)
C12 P1 C31 C36 -76.7(6)
C41 P1 C31 C36 35.3(6)
Pt P1 C31 C36 154.5(5)
C36 C31 C32 C33 1.0(10)
P1 C31 C32 C33 -178.7(5)
C31 C32 C33 C34 0.3(11)
C32 C33 C34 C35 -1.2(12)
C33 C34 C35 C36 0.8(12)
C34 C35 C36 C31 0.5(12)
C32 C31 C36 C35 -1.4(11)
P1 C31 C36 C35 178.3(6)
C12 P1 C41 C46 -22.5(6)
C31 P1 C41 C46 -136.1(5)
Pt P1 C41 C46 95.4(5)
C12 P1 C41 C42 165.8(5)
C31 P1 C41 C42 52.3(6)
Pt P1 C41 C42 -76.2(5)
C46 C41 C42 C43 0.4(10)
P1 C41 C42 C43 172.2(5)
C41 C42 C43 C44 -0.9(11)
C42 C43 C44 C45 1.2(11)
C43 C44 C45 C46 -1.1(11)
C42 C41 C46 C45 -0.2(10)
P1 C41 C46 C45 -171.8(5)
C44 C45 C46 C41 0.6(11)
C61 P2 C51 C52 -156.1(5)
C22 P2 C51 C52 91.9(6)
Pt P2 C51 C52 -26.5(6)
C61 P2 C51 C56 26.3(7)
C22 P2 C51 C56 -85.7(6)
Pt P2 C51 C56 155.8(5)
C56 C51 C52 C53 1.7(11)
P2 C51 C52 C53 -176.1(6)
C51 C52 C53 C54 -1.2(12)
C52 C53 C54 C55 0.4(12)
C53 C54 C55 C56 -0.2(12)
C54 C55 C56 C51 0.7(12)
C52 C51 C56 C55 -1.5(11)
P2 C51 C56 C55 176.2(6)
C51 P2 C61 C62 67.9(6)
C22 P2 C61 C62 178.3(5)
Pt P2 C61 C62 -57.0(6)
C51 P2 C61 C66 -117.3(6)
C22 P2 C61 C66 -7.0(7)
Pt P2 C61 C66 117.7(5)
C66 C61 C62 C63 3.5(10)
P2 C61 C62 C63 178.5(6)
C61 C62 C63 C64 -3.2(11)
C62 C63 C64 C65 0.4(11)
C63 C64 C65 C66 2.2(11)
C64 C65 C66 C61 -1.9(11)
C62 C61 C66 C65 -0.9(10)
P2 C61 C66 C65 -175.7(5)
